data_7200658
loop_
_publ_author_name
'Choi, Eun-Young'
'Wray, Curtis A.'
'Hu, Chunhua'
'Choe, Wonyoung'

_publ_section_title
;
 Highly tunable metal--organic frameworks with open metal centers
;
_journal_issue 4
_journal_name_full CrystEngComm
_journal_page_first 553
_journal_paper_doi 10.1039/b819707p
_journal_volume 11
_journal_year 2009
_chemical_formula_moiety 'C48 H30 N4 O11 Zn3'
_chemical_formula_sum 'C48 H30 N4 O11 Zn3'
_chemical_formula_weight 1034.87
_chemical_name_systematic
;
?
;
_space_group_IT_number 139
_symmetry_cell_setting tetragonal
_symmetry_space_group_name_Hall '-I 4 2'
_symmetry_space_group_name_H-M 'I 4/m m m'
_atom_sites_solution_hydrogens geom
_atom_sites_solution_primary direct
_atom_sites_solution_secondary difmap
_audit_creation_method SHELXTL
_cell_angle_alpha 90.00
_cell_angle_beta 90.00
_cell_angle_gamma 90.00
_cell_formula_units_Z 2
_cell_length_a 16.6814(10)
_cell_length_b 16.6814(10)
_cell_length_c 17.4944(15)
_cell_measurement_reflns_used 6453
_cell_measurement_temperature 120(2)
_cell_measurement_theta_max 28.26
_cell_measurement_theta_min 2.33
_cell_volume 4868.2(6)
_computing_cell_refinement 'Bruker SMART'
_computing_data_collection 'Bruker SMART'
_computing_data_reduction 'Bruker SAINT'
_computing_molecular_graphics 'Bruker SHELXTL'
_computing_publication_material 'Bruker SHELXTL'
_computing_structure_refinement 'Bruker SHELXTL'
_computing_structure_solution 'Bruker SHELXTL'
_diffrn_ambient_temperature 120(2)
_diffrn_measured_fraction_theta_full 1.000
_diffrn_measured_fraction_theta_max 1.000
_diffrn_measurement_device_type 'Bruker SMART APEX CCD'
_diffrn_measurement_method 'omega scans'
_diffrn_radiation_monochromator graphite
_diffrn_radiation_source 'fine-focus sealed tube'
_diffrn_radiation_type MoK\a
_diffrn_radiation_wavelength 0.71073
_diffrn_reflns_av_R_equivalents 0.0369
_diffrn_reflns_av_sigmaI/netI 0.0140
_diffrn_reflns_limit_h_max 20
_diffrn_reflns_limit_h_min -20
_diffrn_reflns_limit_k_max 20
_diffrn_reflns_limit_k_min -20
_diffrn_reflns_limit_l_max 21
_diffrn_reflns_limit_l_min -21
_diffrn_reflns_number 26855
_diffrn_reflns_theta_full 25.99
_diffrn_reflns_theta_max 25.99
_diffrn_reflns_theta_min 1.69
_diffrn_standards_decay_% 0
_exptl_absorpt_coefficient_mu 0.764
_exptl_absorpt_correction_T_max 0.9701
_exptl_absorpt_correction_T_min 0.8439
_exptl_absorpt_correction_type multi-scan
_exptl_absorpt_process_details SADABS
_exptl_crystal_colour purple
_exptl_crystal_density_diffrn 0.706
_exptl_crystal_density_method 'not measured'
_exptl_crystal_description star-shape
_exptl_crystal_F_000 1048
_exptl_crystal_size_max 0.23
_exptl_crystal_size_mid 0.22
_exptl_crystal_size_min 0.04
_platon_squeeze_details
;
Disordered, independent solvent molecules were eliminated from the refinement
using SQUEEZE/PLATON [Spek, A.L. (2003), J. Appl. Cryst. 36, 7-13].

R factors before data are squeezed:
_refine_ls_R_factor_all 0.1151
_refine_ls_R_factor_gt 0.1081
_refine_ls_wR_factor_ref 0.3412
_refine_ls_wR_factor_gt 0.3324
;
_refine_diff_density_max 2.262
_refine_diff_density_min -0.550
_refine_diff_density_rms 0.108
_refine_ls_extinction_method none
_refine_ls_goodness_of_fit_ref 1.149
_refine_ls_hydrogen_treatment mixed
_refine_ls_matrix_type full
_refine_ls_number_parameters 70
_refine_ls_number_reflns 1393
_refine_ls_number_restraints 2
_refine_ls_restrained_S_all 1.149
_refine_ls_R_factor_all 0.0650
_refine_ls_R_factor_gt 0.0629
_refine_ls_shift/su_max 0.000
_refine_ls_shift/su_mean 0.000
_refine_ls_structure_factor_coef Fsqd
_refine_ls_weighting_details 'calc w=1/[\s^2^(Fo^2^)+(0.1370P)^2^+0.0000P] where P=(Fo^2^+2Fc^2^)/3'
_refine_ls_weighting_scheme calc
_refine_ls_wR_factor_gt 0.1713
_refine_ls_wR_factor_ref 0.1743
_reflns_number_gt 1287
_reflns_number_total 1393
_reflns_threshold_expression >2sigma(I)
_cod_data_source_file b819707p.txt
_cod_data_source_block c7ch30-i4mmmsq
_cod_original_sg_symbol_Hall '-I 4 2 '
_cod_database_code 7200658

loop_
_symmetry_equiv_pos_as_xyz
'x, y, z'
'-x, -y, z'
'-y, x, z'
'y, -x, z'
'-x, y, -z'
'x, -y, -z'
'y, x, -z'
'-y, -x, -z'
'x+1/2, y+1/2, z+1/2'
'-x+1/2, -y+1/2, z+1/2'
'-y+1/2, x+1/2, z+1/2'
'y+1/2, -x+1/2, z+1/2'
'-x+1/2, y+1/2, -z+1/2'
'x+1/2, -y+1/2, -z+1/2'
'y+1/2, x+1/2, -z+1/2'
'-y+1/2, -x+1/2, -z+1/2'
'-x, -y, -z'
'x, y, -z'
'y, -x, -z'
'-y, x, -z'
'x, -y, z'
'-x, y, z'
'-y, -x, z'
'y, x, z'
'-x+1/2, -y+1/2, -z+1/2'
'x+1/2, y+1/2, -z+1/2'
'y+1/2, -x+1/2, -z+1/2'
'-y+1/2, x+1/2, -z+1/2'
'x+1/2, -y+1/2, z+1/2'
'-x+1/2, y+1/2, z+1/2'
'-y+1/2, -x+1/2, z+1/2'
'y+1/2, x+1/2, z+1/2'

loop_
_atom_site_label
_atom_site_type_symbol
_atom_site_fract_x
_atom_site_fract_y
_atom_site_fract_z
_atom_site_U_iso_or_equiv
_atom_site_adp_type
_atom_site_occupancy
_atom_site_symmetry_multiplicity
_atom_site_calc_flag
_atom_site_refinement_flags
_atom_site_disorder_assembly
_atom_site_disorder_group
Zn1 Zn 0.5000 0.5000 0.98061(6) 0.0314(5) Uani 0.50 8 d SP . .
Zn2 Zn 0.0000 0.0000 1.08218(4) 0.0352(3) Uani 1 8 d S . .
O1 O 0.08470(9) 0.08470(9) 1.06343(16) 0.0685(8) Uani 1 2 d S . .
N1 N 0.37777(18) 0.5000 1.0000 0.0429(8) Uani 1 4 d S . .
C1 C 0.32863(16) 0.43400(16) 1.0000 0.0467(8) Uani 1 2 d S . .
C2 C 0.24608(16) 0.45999(19) 1.0000 0.0579(9) Uani 1 2 d S . .
H2 H 0.2002 0.4263 1.0000 0.069 Uiso 1 2 calc SR . .
C3 C 0.35445(16) 0.35445(16) 1.0000 0.0488(10) Uani 1 4 d S . .
C4 C 0.29066(17) 0.29066(17) 1.0000 0.0479(11) Uani 1 4 d S . .
C5 C 0.2487(3) 0.2730(3) 1.0663(3) 0.056(2) Uani 0.50 1 d P . .
H5 H 0.2601 0.3013 1.1122 0.068 Uiso 0.50 1 calc PR . .
C6 C 0.1902(3) 0.2139(4) 1.0658(3) 0.059(2) Uani 0.50 1 d P . .
H6 H 0.1620 0.2020 1.1115 0.070 Uiso 0.50 1 calc PR . .
C7 C 0.17236(15) 0.17236(15) 1.0000 0.0451(10) Uani 1 4 d S . .
C8 C 0.10882(16) 0.10882(16) 1.0000 0.0458(10) Uani 1 4 d S . .
O2 O 0.5000 0.5000 0.8572(5) 0.0448(19) Uani 0.50 8 d SPD . .
H2O H 0.5361(8) 0.5361(8) 0.8370(7) 0.054 Uiso 0.25 2 d SPRD . .
O3 O 0.0000 0.0000 1.1962(3) 0.0718(18) Uani 1 8 d SD . .
H3O H 0.0000 0.0489 1.2210 0.086 Uiso 0.50 2 d SPRD . .

loop_
_atom_site_aniso_label
_atom_site_aniso_U_11
_atom_site_aniso_U_22
_atom_site_aniso_U_33
_atom_site_aniso_U_23
_atom_site_aniso_U_13
_atom_site_aniso_U_12
Zn1 0.0154(4) 0.0154(4) 0.0632(13) 0.000 0.000 0.000
Zn2 0.0177(3) 0.0177(3) 0.0703(5) 0.000 0.000 0.000
O1 0.0561(11) 0.0561(11) 0.0932(16) 0.0019(8) 0.0019(8) -0.0381(13)
N1 0.0176(15) 0.0180(14) 0.093(2) 0.000 0.000 0.000
C1 0.0193(12) 0.0232(13) 0.097(2) 0.000 0.000 -0.0049(10)
C2 0.0153(13) 0.0316(15) 0.127(3) 0.000 0.000 -0.0041(11)
C3 0.0250(12) 0.0250(12) 0.096(3) 0.000 0.000 -0.0048(15)
C4 0.0218(12) 0.0218(12) 0.100(3) 0.000 0.000 -0.0072(16)
C5 0.040(4) 0.037(4) 0.093(2) -0.014(2) 0.007(2) -0.019(4)
C6 0.039(4) 0.042(4) 0.095(3) -0.006(2) 0.011(2) -0.021(4)
C7 0.0227(11) 0.0227(11) 0.090(3) 0.000 0.000 -0.0057(15)
C8 0.0203(11) 0.0203(11) 0.097(3) 0.000 0.000 -0.0017(14)
O2 0.035(3) 0.035(3) 0.065(5) 0.000 0.000 0.000
O3 0.066(3) 0.066(3) 0.083(4) 0.000 0.000 0.000

loop_
_atom_type_symbol
_atom_type_description
_atom_type_scat_dispersion_real
_atom_type_scat_dispersion_imag
_atom_type_scat_source
C C 0.0033 0.0016 'International Tables Vol C Tables 4.2.6.8 and 6.1.1.4'
H H 0.0000 0.0000 'International Tables Vol C Tables 4.2.6.8 and 6.1.1.4'
N N 0.0061 0.0033 'International Tables Vol C Tables 4.2.6.8 and 6.1.1.4'
O O 0.0106 0.0060 'International Tables Vol C Tables 4.2.6.8 and 6.1.1.4'
Zn Zn 0.2839 1.4301 'International Tables Vol C Tables 4.2.6.8 and 6.1.1.4'

loop_
_geom_angle_atom_site_label_1
_geom_angle_atom_site_label_2
_geom_angle_atom_site_label_3
_geom_angle
_geom_angle_site_symmetry_1
_geom_angle_site_symmetry_3
_geom_angle_publ_flag
N1 Zn1 N1 88.456(11) 19_567 17_667 ?
N1 Zn1 N1 161.11(6) 19_567 3_655 ?
N1 Zn1 N1 88.456(11) 17_667 3_655 ?
N1 Zn1 N1 88.456(11) 19_567 . ?
N1 Zn1 N1 161.11(6) 17_667 . ?
N1 Zn1 N1 88.456(11) 3_655 . ?
N1 Zn1 O2 99.45(3) 19_567 . ?
N1 Zn1 O2 99.45(3) 17_667 . ?
N1 Zn1 O2 99.45(3) 3_655 . ?
N1 Zn1 O2 99.45(3) . . ?
O3 Zn2 O1 99.32(8) . 2 ?
O3 Zn2 O1 99.32(8) . 3 ?
O1 Zn2 O1 88.50(3) 2 3 ?
O3 Zn2 O1 99.32(8) . . ?
O1 Zn2 O1 161.35(16) 2 . ?
O1 Zn2 O1 88.50(3) 3 . ?
O3 Zn2 O1 99.32(8) . 4 ?
O1 Zn2 O1 88.50(3) 2 4 ?
O1 Zn2 O1 161.35(16) 3 4 ?
O1 Zn2 O1 88.50(3) . 4 ?
O3 Zn2 Zn2 180.000(1) . 17_557 ?
O1 Zn2 Zn2 80.68(8) 2 17_557 ?
O1 Zn2 Zn2 80.68(8) 3 17_557 ?
O1 Zn2 Zn2 80.68(8) . 17_557 ?
O1 Zn2 Zn2 80.68(8) 4 17_557 ?
C8 O1 Zn2 126.5(2) . . ?
C1 N1 C1 106.7(3) . 21_565 ?
C1 N1 Zn1 126.09(14) . 17_667 ?
C1 N1 Zn1 126.09(14) 21_565 17_667 ?
C1 N1 Zn1 126.09(14) . . ?
C1 N1 Zn1 126.09(14) 21_565 . ?
N1 C1 C3 125.4(3) . . ?
N1 C1 C2 109.2(2) . . ?
C3 C1 C2 125.5(3) . . ?
C2 C2 C1 107.48(17) 21_565 . ?
C2 C2 H2 126.3 21_565 . ?
C1 C2 H2 126.3 . . ?
C1 C3 C1 126.0(4) 7_557 . ?
C1 C3 C4 117.02(18) 7_557 . ?
C1 C3 C4 117.02(18) . . ?
C5 C4 C5 119.1(5) 7_557 . ?
C5 C4 C5 113.6(5) 18_557 . ?
C5 C4 C5 113.6(5) 7_557 24 ?
C5 C4 C5 119.1(5) 18_557 24 ?
C5 C4 C3 120.5(2) 7_557 . ?
C5 C4 C3 120.5(2) 18_557 . ?
C5 C4 C3 120.5(2) . . ?
C5 C4 C3 120.5(2) 24 . ?
C4 C5 C6 120.0(5) . . ?
C4 C5 H5 120.0 . . ?
C6 C5 H5 120.0 . . ?
C7 C6 C5 121.1(4) . . ?
C7 C6 H6 119.5 . . ?
C5 C6 H6 119.5 . . ?
C6 C7 C6 118.8(5) 24 18_557 ?
C6 C7 C6 113.5(5) . 18_557 ?
C6 C7 C6 113.5(5) 24 7_557 ?
C6 C7 C6 118.8(5) . 7_557 ?
C6 C7 C8 120.6(2) 24 . ?
C6 C7 C8 120.6(2) . . ?
C6 C7 C8 120.6(2) 18_557 . ?
C6 C7 C8 120.6(2) 7_557 . ?
O1 C8 O1 125.7(4) 18_557 . ?
O1 C8 C7 117.15(19) 18_557 . ?
O1 C8 C7 117.15(19) . . ?
Zn1 O2 H2O 112.6 . . ?
Zn2 O3 H3O 118.0 . . ?

loop_
_geom_bond_atom_site_label_1
_geom_bond_atom_site_label_2
_geom_bond_distance
_geom_bond_site_symmetry_2
_geom_bond_publ_flag
Zn1 N1 2.067(3) . ?
Zn1 O2 2.158(9) . ?
Zn2 O3 1.995(5) . ?
Zn2 O1 2.025(2) . ?
Zn2 Zn2 2.8755(13) 17_557 ?
O1 C8 1.247(3) . ?
N1 C1 1.373(3) . ?
N1 Zn1 2.067(3) 17_667 ?
C1 C3 1.395(3) . ?
C1 C2 1.444(4) . ?
C2 C2 1.335(6) 21_565 ?
C2 H2 0.9500 . ?
C3 C4 1.505(5) . ?
C4 C5 1.387(5) . ?
C4 C5 1.387(5) 24 ?
C5 C6 1.388(6) . ?
C5 H5 0.9500 . ?
C6 C7 1.376(5) . ?
C6 H6 0.9500 . ?
C7 C6 1.376(5) 24 ?
C7 C8 1.499(5) . ?
O2 H2O 0.9224 . ?
O3 H3O 0.9233 . ?

loop_
_platon_squeeze_void_nr
_platon_squeeze_void_average_x
_platon_squeeze_void_average_y
_platon_squeeze_void_average_z
_platon_squeeze_void_volume
_platon_squeeze_void_count_electrons
1 -0.036 0.250 0.215 3155.9 739.3
